data_4081054
loop_
_publ_author_name
'Mansell, Stephen M.'
'Farnaby, Joy H.'
'Germeroth, Anne I.'
'Arnold, Polly L.'

_publ_section_title
;
 Thermally Stable Uranium Dinitrogen Complex with Siloxide Supporting
 Ligands
;
_journal_issue 15
_journal_name_full Organometallics
_journal_page_first 4214
_journal_paper_doi 10.1021/om4003957
_journal_volume 32
_journal_year 2013
_chemical_formula_moiety 'C162 H198 N2 O6 Si6 U2'
_chemical_formula_sum 'C162 H198 N2 O6 Si6 U2'
_chemical_formula_weight 2913.82
_chemical_name_systematic
; 
 ? 
;
_space_group_crystal_system monoclinic
_space_group_IT_number 14
_space_group_name_Hall '-P 2yn'
_space_group_name_H-M_alt 'P 1 21/n 1'
_symmetry_space_group_name_Hall '-P 2yn'
_symmetry_space_group_name_H-M 'P 1 21/n 1'
_atom_sites_solution_hydrogens geom
_atom_sites_solution_primary direct
_atom_sites_solution_secondary difmap
_audit_creation_method SHELXL-97
_cell_angle_alpha 90.00
_cell_angle_beta 95.943(6)
_cell_angle_gamma 90.00
_cell_formula_units_Z 4
_cell_length_a 29.2851(19)
_cell_length_b 17.6856(10)
_cell_length_c 29.4728(17)
_cell_measurement_reflns_used 8275
_cell_measurement_temperature 170(2)
_cell_measurement_theta_max 21.9810
_cell_measurement_theta_min 2.9296
_cell_volume 15182.6(16)
_computing_cell_refinement
;
CrysAlisPro, Agilent Technologies,
Version 1.171.35.19 (release 27-10-2011 CrysAlis171 .NET)
(compiled Oct 27 2011,15:02:11)
;
_computing_data_collection
;
CrysAlisPro, Agilent Technologies,
Version 1.171.35.19 (release 27-10-2011 CrysAlis171 .NET)
(compiled Oct 27 2011,15:02:11)
;
_computing_data_reduction
;
CrysAlisPro, Agilent Technologies,
Version 1.171.35.19 (release 27-10-2011 CrysAlis171 .NET)
(compiled Oct 27 2011,15:02:11)
;
_computing_structure_refinement 'SHELXL-97 (Sheldrick, 1997)'
_computing_structure_solution 'SHELXS-97 (Sheldrick, 1990)'
_diffrn_ambient_temperature 170(2)
_diffrn_detector_area_resol_mean 16.1042
_diffrn_measured_fraction_theta_full 0.847
_diffrn_measured_fraction_theta_max 0.847
_diffrn_measurement_device_type 'Xcalibur, Eos'
_diffrn_measurement_method 'omega scans'
_diffrn_radiation_monochromator graphite
_diffrn_radiation_source 'Enhance (Mo) X-ray Source'
_diffrn_radiation_type MoK\a
_diffrn_radiation_wavelength 0.71073
_diffrn_reflns_av_R_equivalents 0.2808
_diffrn_reflns_av_sigmaI/netI 0.2548
_diffrn_reflns_limit_h_max 28
_diffrn_reflns_limit_h_min -30
_diffrn_reflns_limit_k_max 18
_diffrn_reflns_limit_k_min -18
_diffrn_reflns_limit_l_max 30
_diffrn_reflns_limit_l_min -30
_diffrn_reflns_number 79581
_diffrn_reflns_theta_full 22.03
_diffrn_reflns_theta_max 22.03
_diffrn_reflns_theta_min 2.94
_diffrn_standards_number 0
_exptl_absorpt_coefficient_mu 2.231
_exptl_absorpt_correction_T_max 1.00000
_exptl_absorpt_correction_T_min 0.82356
_exptl_absorpt_correction_type multi-scan
_exptl_absorpt_process_details
;
CrysAlisPro, Agilent Technologies,
Version 1.171.35.19 (release 27-10-2011 CrysAlis171 .NET)
(compiled Oct 27 2011,15:02:11)
Empirical absorption correction using spherical harmonics,
 implemented in SCALE3 ABSPACK scaling algorithm.
;
_exptl_crystal_colour brown
_exptl_crystal_density_diffrn 1.275
_exptl_crystal_density_method 'not measured'
_exptl_crystal_description block
_exptl_crystal_F_000 6000
_exptl_crystal_size_max 0.33
_exptl_crystal_size_mid 0.31
_exptl_crystal_size_min 0.05
_refine_diff_density_max 4.049
_refine_diff_density_min -2.920
_refine_diff_density_rms 0.231
_refine_ls_extinction_method none
_refine_ls_goodness_of_fit_ref 1.156
_refine_ls_hydrogen_treatment constr
_refine_ls_matrix_type full
_refine_ls_number_parameters 538
_refine_ls_number_reflns 15834
_refine_ls_number_restraints 0
_refine_ls_restrained_S_all 1.156
_refine_ls_R_factor_all 0.3565
_refine_ls_R_factor_gt 0.2573
_refine_ls_shift/su_max 0.000
_refine_ls_shift/su_mean 0.000
_refine_ls_structure_factor_coef Fsqd
_refine_ls_weighting_details 'calc w=1/[\s^2^(Fo^2^)+(0.0001P)^2^+3134.7124P] where P=(Fo^2^+2Fc^2^)/3'
_refine_ls_weighting_scheme calc
_refine_ls_wR_factor_gt 0.5214
_refine_ls_wR_factor_ref 0.5687
_reflns_number_gt 7595
_reflns_number_total 15834
_reflns_threshold_expression >2sigma(I)
_cod_data_source_file om4003957_si_002.cif
_cod_data_source_block 1E_vacuum
_cod_database_code 4081054
_shelx_space_group_comment
;
The symmetry employed for this shelxl refinement is uniquely defined
by the following loop, which should always be used as a source of
symmetry information in preference to the above space-group names.
They are only intended as comments.
;

loop_
_space_group_symop_operation_xyz
'x, y, z'
'-x+1/2, y+1/2, -z+1/2'
'-x, -y, -z'
'x-1/2, -y-1/2, z-1/2'

loop_
_atom_site_label
_atom_site_type_symbol
_atom_site_fract_x
_atom_site_fract_y
_atom_site_fract_z
_atom_site_U_iso_or_equiv
_atom_site_adp_type
_atom_site_occupancy
_atom_site_symmetry_multiplicity
_atom_site_calc_flag
_atom_site_refinement_flags
U1 U 0.04327(9) 0.22175(14) 0.20043(9) 0.0701(9) Uani 1 1 d .
U2 U -0.06247(9) 0.20821(14) 0.30391(9) 0.0695(9) Uani 1 1 d .
N1 N -0.024(3) 0.197(5) 0.240(3) 0.14(3) Uiso 1 1 d .
N2 N -0.005(3) 0.222(5) 0.257(3) 0.12(3) Uiso 1 1 d .
O1 O 0.1038(15) 0.274(3) 0.2262(15) 0.092(14) Uiso 1 1 d .
O2 O 0.0616(10) 0.1166(17) 0.1787(10) 0.034(8) Uiso 1 1 d .
O3 O 0.0134(12) 0.274(2) 0.1380(12) 0.060(11) Uiso 1 1 d .
O4 O -0.0422(15) 0.271(3) 0.3613(15) 0.086(14) Uiso 1 1 d .
O5 O -0.0656(10) 0.0905(17) 0.3248(10) 0.030(8) Uiso 1 1 d .
O6 O -0.1308(12) 0.235(2) 0.2737(12) 0.058(11) Uiso 1 1 d .
Si1 Si 0.1507(7) 0.3205(11) 0.2539(8) 0.079(6) Uani 1 1 d .
Si2 Si 0.0770(6) 0.0289(9) 0.1570(6) 0.059(5) Uani 1 1 d .
Si3 Si -0.0084(6) 0.3299(9) 0.0961(7) 0.064(5) Uani 1 1 d .
Si4 Si -0.0283(7) 0.3364(11) 0.4069(5) 0.067(5) Uani 1 1 d .
Si5 Si -0.0659(7) 0.0029(9) 0.3426(7) 0.066(6) Uani 1 1 d .
Si6 Si -0.1819(7) 0.2617(11) 0.2508(7) 0.081(6) Uani 1 1 d .
C1 C 0.1308(15) 0.417(2) 0.2830(15) 0.060(17) Uiso 1 1 d G
C2 C 0.1480(14) 0.436(3) 0.3272(15) 0.11(3) Uiso 1 1 d G
C3 C 0.1342(16) 0.503(3) 0.3469(12) 0.09(2) Uiso 1 1 d G
H3 H 0.1460 0.5155 0.3771 0.105 Uiso 1 1 calc R
C4 C 0.1032(16) 0.550(2) 0.3222(16) 0.12(3) Uiso 1 1 d G
C5 C 0.0859(13) 0.532(2) 0.2779(15) 0.066(18) Uiso 1 1 d G
H5 H 0.0647 0.5642 0.2611 0.079 Uiso 1 1 calc R
C6 C 0.0997(14) 0.465(2) 0.2583(11) 0.071(19) Uiso 1 1 d G
C7 C 0.185(2) 0.389(4) 0.357(3) 0.10(2) Uiso 1 1 d .
H7A H 0.1720 0.3405 0.3655 0.148 Uiso 1 1 calc R
H7B H 0.1961 0.4169 0.3845 0.148 Uiso 1 1 calc R
H7C H 0.2113 0.3786 0.3392 0.148 Uiso 1 1 calc R
C8 C 0.081(2) 0.619(4) 0.338(3) 0.10(2) Uiso 1 1 d .
H8A H 0.0478 0.6129 0.3344 0.149 Uiso 1 1 calc R
H8B H 0.0894 0.6627 0.3197 0.149 Uiso 1 1 calc R
H8C H 0.0917 0.6284 0.3701 0.149 Uiso 1 1 calc R
C9 C 0.086(2) 0.438(4) 0.205(2) 0.08(2) Uiso 1 1 d .
H9A H 0.0521 0.4397 0.1980 0.120 Uiso 1 1 calc R
H9B H 0.0962 0.3858 0.2010 0.120 Uiso 1 1 calc R
H9C H 0.1000 0.4713 0.1842 0.120 Uiso 1 1 calc R
C10 C 0.1884(16) 0.346(3) 0.2083(14) 0.08(2) Uiso 1 1 d G
C11 C 0.2066(16) 0.418(3) 0.2034(14) 0.11(3) Uiso 1 1 d G
C12 C 0.2282(15) 0.436(2) 0.1649(17) 0.071(19) Uiso 1 1 d G
H12 H 0.2406 0.4846 0.1615 0.085 Uiso 1 1 calc R
C13 C 0.2316(15) 0.381(3) 0.1313(13) 0.09(2) Uiso 1 1 d G
C14 C 0.2135(16) 0.309(2) 0.1362(15) 0.09(2) Uiso 1 1 d G
H14 H 0.2158 0.2723 0.1133 0.106 Uiso 1 1 calc R
C15 C 0.1918(15) 0.292(2) 0.1747(17) 0.09(2) Uiso 1 1 d G
C16 C 0.211(3) 0.484(4) 0.236(3) 0.11(3) Uiso 1 1 d .
H16A H 0.1824 0.5124 0.2337 0.160 Uiso 1 1 calc R
H16B H 0.2362 0.5167 0.2284 0.160 Uiso 1 1 calc R
H16C H 0.2181 0.4649 0.2672 0.160 Uiso 1 1 calc R
C17 C 0.245(3) 0.399(6) 0.080(3) 0.16(4) Uiso 1 1 d .
H17A H 0.2176 0.4159 0.0603 0.244 Uiso 1 1 calc R
H17B H 0.2573 0.3534 0.0666 0.244 Uiso 1 1 calc R
H17C H 0.2684 0.4393 0.0810 0.244 Uiso 1 1 calc R
C18 C 0.183(2) 0.212(4) 0.179(3) 0.10(2) Uiso 1 1 d .
H18A H 0.1496 0.2025 0.1725 0.156 Uiso 1 1 calc R
H18B H 0.1926 0.1953 0.2104 0.156 Uiso 1 1 calc R
H18C H 0.1993 0.1831 0.1577 0.156 Uiso 1 1 calc R
C19 C 0.1790(13) 0.251(2) 0.2971(12) 0.051(15) Uiso 1 1 d G
C20 C 0.1508(11) 0.220(3) 0.3274(15) 0.069(18) Uiso 1 1 d G
C21 C 0.1696(17) 0.175(3) 0.3632(14) 0.11(3) Uiso 1 1 d G
H21 H 0.1503 0.1537 0.3839 0.134 Uiso 1 1 calc R
C22 C 0.2165(18) 0.161(3) 0.3688(14) 0.14(3) Uiso 1 1 d G
C23 C 0.2447(12) 0.192(3) 0.3384(16) 0.09(2) Uiso 1 1 d G
H23 H 0.2768 0.1820 0.3422 0.106 Uiso 1 1 calc R
C24 C 0.2260(12) 0.237(2) 0.3026(13) 0.055(16) Uiso 1 1 d G
C25 C 0.103(2) 0.234(4) 0.330(3) 0.10(3) Uiso 1 1 d .
H25A H 0.0882 0.1877 0.3390 0.153 Uiso 1 1 calc R
H25B H 0.0889 0.2513 0.3004 0.153 Uiso 1 1 calc R
H25C H 0.0999 0.2735 0.3531 0.153 Uiso 1 1 calc R
C26 C 0.234(3) 0.109(6) 0.411(4) 0.17(4) Uiso 1 1 d .
H26A H 0.2192 0.1247 0.4380 0.251 Uiso 1 1 calc R
H26B H 0.2673 0.1131 0.4176 0.251 Uiso 1 1 calc R
H26C H 0.2258 0.0557 0.4041 0.251 Uiso 1 1 calc R
C27 C 0.259(3) 0.269(5) 0.274(3) 0.11(3) Uiso 1 1 d .
H27A H 0.2551 0.3242 0.2729 0.172 Uiso 1 1 calc R
H27B H 0.2540 0.2480 0.2435 0.172 Uiso 1 1 calc R
H27C H 0.2903 0.2571 0.2876 0.172 Uiso 1 1 calc R
C28 C 0.1271(14) 0.044(3) 0.1236(14) 0.055(16) Uiso 1 1 d G
C29 C 0.1266(13) 0.106(2) 0.0942(15) 0.07(2) Uiso 1 1 d G
C30 C 0.1643(16) 0.120(2) 0.0704(14) 0.062(17) Uiso 1 1 d G
H30 H 0.1639 0.1624 0.0503 0.074 Uiso 1 1 calc R
C31 C 0.2024(14) 0.073(3) 0.0760(17) 0.16(4) Uiso 1 1 d G
C32 C 0.2029(15) 0.012(3) 0.1053(19) 0.11(3) Uiso 1 1 d G
H32 H 0.2289 -0.0207 0.1091 0.126 Uiso 1 1 calc R
C33 C 0.1652(18) -0.003(2) 0.1292(16) 0.13(3) Uiso 1 1 d G
C34 C 0.085(2) 0.147(4) 0.078(2) 0.09(2) Uiso 1 1 d .
H34A H 0.0786 0.1850 0.1006 0.129 Uiso 1 1 calc R
H34B H 0.0592 0.1111 0.0739 0.129 Uiso 1 1 calc R
H34C H 0.0889 0.1713 0.0490 0.129 Uiso 1 1 calc R
C35 C 0.245(4) 0.088(7) 0.045(4) 0.21(6) Uiso 1 1 d .
H35A H 0.2364 0.1266 0.0221 0.313 Uiso 1 1 calc R
H35B H 0.2532 0.0411 0.0306 0.313 Uiso 1 1 calc R
H35C H 0.2720 0.1063 0.0653 0.313 Uiso 1 1 calc R
C36 C 0.173(3) -0.077(4) 0.155(3) 0.10(3) Uiso 1 1 d .
H36A H 0.1913 -0.1107 0.1381 0.153 Uiso 1 1 calc R
H36B H 0.1428 -0.1006 0.1578 0.153 Uiso 1 1 calc R
H36C H 0.1883 -0.0671 0.1853 0.153 Uiso 1 1 calc R
C37 C 0.0948(13) -0.033(2) 0.2114(11) 0.063(18) Uiso 1 1 d G
C38 C 0.0780(13) -0.106(2) 0.2131(14) 0.08(2) Uiso 1 1 d G
C39 C 0.0929(15) -0.1531(18) 0.2496(17) 0.09(2) Uiso 1 1 d G
H39 H 0.0814 -0.2033 0.2507 0.108 Uiso 1 1 calc R
C40 C 0.1244(16) -0.127(2) 0.2844(14) 0.11(3) Uiso 1 1 d G
C41 C 0.1412(13) -0.053(2) 0.2827(11) 0.072(19) Uiso 1 1 d G
H41 H 0.1628 -0.0350 0.3065 0.087 Uiso 1 1 calc R
C42 C 0.1264(12) -0.0064(17) 0.2462(12) 0.027(12) Uiso 1 1 d G
C43 C 0.0475(19) -0.151(3) 0.1722(19) 0.062(17) Uiso 1 1 d .
H43A H 0.0161 -0.1313 0.1690 0.093 Uiso 1 1 calc R
H43B H 0.0469 -0.2052 0.1795 0.093 Uiso 1 1 calc R
H43C H 0.0611 -0.1440 0.1435 0.093 Uiso 1 1 calc R
C44 C 0.137(4) -0.176(6) 0.329(4) 0.17(4) Uiso 1 1 d .
H44A H 0.1157 -0.1651 0.3511 0.259 Uiso 1 1 calc R
H44B H 0.1686 -0.1626 0.3419 0.259 Uiso 1 1 calc R
H44C H 0.1362 -0.2294 0.3207 0.259 Uiso 1 1 calc R
C45 C 0.147(2) 0.067(4) 0.247(2) 0.08(2) Uiso 1 1 d .
H45A H 0.1409 0.0923 0.2756 0.120 Uiso 1 1 calc R
H45B H 0.1331 0.0961 0.2211 0.120 Uiso 1 1 calc R
H45C H 0.1797 0.0618 0.2459 0.120 Uiso 1 1 calc R
C46 C 0.0229(10) -0.009(2) 0.1207(12) 0.045(15) Uiso 1 1 d G
C47 C -0.0179(13) -0.001(2) 0.1404(10) 0.058(17) Uiso 1 1 d G
C48 C -0.0591(10) -0.025(2) 0.1169(13) 0.054(16) Uiso 1 1 d G
H48 H -0.0870 -0.0193 0.1304 0.064 Uiso 1 1 calc R
C49 C -0.0593(11) -0.056(2) 0.0736(13) 0.07(2) Uiso 1 1 d G
C50 C -0.0185(14) -0.064(2) 0.0539(10) 0.07(2) Uiso 1 1 d G
H50 H -0.0187 -0.0850 0.0243 0.088 Uiso 1 1 calc R
C51 C 0.0226(11) -0.040(2) 0.0774(12) 0.057(17) Uiso 1 1 d G
C52 C -0.0232(18) 0.021(3) 0.1882(18) 0.049(15) Uiso 1 1 d .
H52A H 0.0063 0.0150 0.2069 0.074 Uiso 1 1 calc R
H52B H -0.0463 -0.0115 0.2003 0.074 Uiso 1 1 calc R
H52C H -0.0331 0.0738 0.1891 0.074 Uiso 1 1 calc R
C53 C -0.106(2) -0.085(4) 0.049(3) 0.10(2) Uiso 1 1 d .
H53A H -0.1178 -0.0473 0.0262 0.146 Uiso 1 1 calc R
H53B H -0.1279 -0.0919 0.0714 0.146 Uiso 1 1 calc R
H53C H -0.1008 -0.1328 0.0338 0.146 Uiso 1 1 calc R
C54 C 0.0629(18) -0.058(3) 0.0566(19) 0.053(16) Uiso 1 1 d .
H54A H 0.0553 -0.0940 0.0317 0.079 Uiso 1 1 calc R
H54B H 0.0857 -0.0804 0.0793 0.079 Uiso 1 1 calc R
H54C H 0.0755 -0.0117 0.0444 0.079 Uiso 1 1 calc R
C55 C -0.0679(12) 0.290(2) 0.0755(14) 0.052(15) Uiso 1 1 d G
C56 C -0.1050(17) 0.3394(19) 0.0673(17) 0.12(3) Uiso 1 1 d G
C57 C -0.1479(14) 0.311(3) 0.0510(18) 0.11(3) Uiso 1 1 d G
H57 H -0.1733 0.3448 0.0454 0.132 Uiso 1 1 calc R
C58 C -0.1538(12) 0.234(3) 0.0429(16) 0.12(3) Uiso 1 1 d G
C59 C -0.1167(16) 0.185(2) 0.0511(15) 0.072(19) Uiso 1 1 d G
H59 H -0.1207 0.1328 0.0456 0.086 Uiso 1 1 calc R
C60 C -0.0738(13) 0.213(2) 0.0674(14) 0.08(2) Uiso 1 1 d G
C61 C -0.101(3) 0.429(4) 0.064(3) 0.11(3) Uiso 1 1 d .
H61A H -0.0822 0.4487 0.0909 0.171 Uiso 1 1 calc R
H61B H -0.1319 0.4517 0.0627 0.171 Uiso 1 1 calc R
H61C H -0.0870 0.4431 0.0364 0.171 Uiso 1 1 calc R
C62 C -0.201(3) 0.193(5) 0.026(3) 0.12(3) Uiso 1 1 d .
H62A H -0.2212 0.1935 0.0499 0.178 Uiso 1 1 calc R
H62B H -0.1947 0.1410 0.0170 0.178 Uiso 1 1 calc R
H62C H -0.2158 0.2202 -0.0011 0.178 Uiso 1 1 calc R
C63 C -0.037(2) 0.162(4) 0.074(3) 0.09(2) Uiso 1 1 d .
H63A H -0.0462 0.1121 0.0622 0.141 Uiso 1 1 calc R
H63B H -0.0269 0.1571 0.1072 0.141 Uiso 1 1 calc R
H63C H -0.0107 0.1801 0.0588 0.141 Uiso 1 1 calc R
C64 C 0.0312(13) 0.323(2) 0.0493(13) 0.058(17) Uiso 1 1 d G
C65 C 0.0182(11) 0.305(3) 0.0039(14) 0.08(2) Uiso 1 1 d G
C66 C 0.0503(15) 0.308(2) -0.0277(11) 0.09(2) Uiso 1 1 d G
H66 H 0.0414 0.2954 -0.0588 0.111 Uiso 1 1 calc R
C67 C 0.0953(13) 0.329(2) -0.0139(13) 0.051(15) Uiso 1 1 d G
C68 C 0.1083(11) 0.347(3) 0.0315(15) 0.12(3) Uiso 1 1 d G
H68 H 0.1391 0.3608 0.0410 0.140 Uiso 1 1 calc R
C69 C 0.0762(14) 0.344(2) 0.0631(11) 0.064(18) Uiso 1 1 d G
C70 C -0.030(2) 0.281(5) -0.016(3) 0.11(3) Uiso 1 1 d .
H70A H -0.0291 0.2619 -0.0466 0.171 Uiso 1 1 calc R
H70B H -0.0506 0.3247 -0.0161 0.171 Uiso 1 1 calc R
H70C H -0.0411 0.2413 0.0036 0.171 Uiso 1 1 calc R
C71 C 0.129(3) 0.336(6) -0.055(3) 0.16(4) Uiso 1 1 d .
H71A H 0.1308 0.3898 -0.0637 0.237 Uiso 1 1 calc R
H71B H 0.1155 0.3072 -0.0816 0.237 Uiso 1 1 calc R
H71C H 0.1592 0.3171 -0.0447 0.237 Uiso 1 1 calc R
C72 C 0.096(3) 0.358(5) 0.110(3) 0.11(3) Uiso 1 1 d .
H72A H 0.1137 0.3135 0.1214 0.159 Uiso 1 1 calc R
H72B H 0.0716 0.3680 0.1292 0.159 Uiso 1 1 calc R
H72C H 0.1166 0.4018 0.1104 0.159 Uiso 1 1 calc R
C73 C -0.0154(13) 0.4326(18) 0.1210(12) 0.046(15) Uiso 1 1 d G
C74 C 0.0024(13) 0.497(2) 0.1028(11) 0.064(18) Uiso 1 1 d G
C75 C 0.0028(14) 0.5652(19) 0.1268(15) 0.08(2) Uiso 1 1 d G
H75 H 0.0150 0.6095 0.1144 0.096 Uiso 1 1 calc R
C76 C -0.0146(15) 0.5681(19) 0.1689(14) 0.08(2) Uiso 1 1 d G
C77 C -0.0324(14) 0.503(3) 0.1870(11) 0.08(2) Uiso 1 1 d G
H77 H -0.0442 0.5052 0.2158 0.102 Uiso 1 1 calc R
C78 C -0.0328(13) 0.435(2) 0.1631(13) 0.055(16) Uiso 1 1 d G
C79 C 0.021(2) 0.503(4) 0.054(2) 0.09(2) Uiso 1 1 d .
H79A H -0.0048 0.4971 0.0300 0.136 Uiso 1 1 calc R
H79B H 0.0436 0.4634 0.0508 0.136 Uiso 1 1 calc R
H79C H 0.0352 0.5528 0.0506 0.136 Uiso 1 1 calc R
C80 C -0.014(2) 0.644(4) 0.197(2) 0.09(2) Uiso 1 1 d .
H80A H -0.0190 0.6870 0.1759 0.142 Uiso 1 1 calc R
H80B H 0.0150 0.6497 0.2157 0.142 Uiso 1 1 calc R
H80C H -0.0394 0.6431 0.2168 0.142 Uiso 1 1 calc R
C81 C -0.060(2) 0.375(4) 0.182(3) 0.10(3) Uiso 1 1 d .
H81A H -0.0391 0.3377 0.1974 0.149 Uiso 1 1 calc R
H81B H -0.0790 0.3503 0.1568 0.149 Uiso 1 1 calc R
H81C H -0.0795 0.3967 0.2034 0.149 Uiso 1 1 calc R
C82 C -0.0659(12) 0.311(2) 0.4540(13) 0.058(17) Uiso 1 1 d G
C83 C -0.0471(11) 0.299(3) 0.4987(15) 0.08(2) Uiso 1 1 d G
C84 C -0.0753(16) 0.279(3) 0.5319(11) 0.11(3) Uiso 1 1 d G
H84 H -0.0625 0.2709 0.5624 0.127 Uiso 1 1 calc R
C85 C -0.1223(15) 0.271(3) 0.5204(13) 0.12(3) Uiso 1 1 d G
C86 C -0.1411(10) 0.283(2) 0.4757(15) 0.070(18) Uiso 1 1 d G
H86 H -0.1732 0.2777 0.4679 0.084 Uiso 1 1 calc R
C87 C -0.1129(12) 0.303(2) 0.4426(10) 0.047(15) Uiso 1 1 d G
C88 C 0.001(2) 0.321(4) 0.521(2) 0.08(2) Uiso 1 1 d .
H88A H 0.0012 0.3184 0.5541 0.121 Uiso 1 1 calc R
H88B H 0.0081 0.3723 0.5118 0.121 Uiso 1 1 calc R
H88C H 0.0235 0.2856 0.5109 0.121 Uiso 1 1 calc R
C89 C -0.153(3) 0.240(5) 0.554(3) 0.14(4) Uiso 1 1 d .
H89A H -0.1359 0.2025 0.5736 0.212 Uiso 1 1 calc R
H89B H -0.1797 0.2151 0.5372 0.212 Uiso 1 1 calc R
H89C H -0.1634 0.2808 0.5726 0.212 Uiso 1 1 calc R
C90 C -0.1381(16) 0.319(3) 0.3973(16) 0.038(13) Uiso 1 1 d .
H90A H -0.1230 0.2925 0.3737 0.057 Uiso 1 1 calc R
H90B H -0.1382 0.3733 0.3915 0.057 Uiso 1 1 calc R
H90C H -0.1697 0.3006 0.3969 0.057 Uiso 1 1 calc R
C91 C 0.0350(10) 0.322(2) 0.4295(13) 0.045(14) Uiso 1 1 d G
C92 C 0.0645(14) 0.3836(18) 0.4362(15) 0.060(17) Uiso 1 1 d G
C93 C 0.1104(13) 0.372(2) 0.4519(16) 0.09(2) Uiso 1 1 d G
H93 H 0.1306 0.4143 0.4564 0.113 Uiso 1 1 calc R
C94 C 0.1268(11) 0.299(3) 0.4609(16) 0.10(2) Uiso 1 1 d G
C95 C 0.0973(16) 0.238(2) 0.4542(17) 0.11(3) Uiso 1 1 d G
H95 H 0.1086 0.1883 0.4603 0.128 Uiso 1 1 calc R
C96 C 0.0514(15) 0.2493(19) 0.4385(16) 0.09(2) Uiso 1 1 d G
C97 C 0.052(2) 0.468(4) 0.434(2) 0.09(2) Uiso 1 1 d .
H97A H 0.0736 0.4963 0.4543 0.136 Uiso 1 1 calc R
H97B H 0.0207 0.4743 0.4423 0.136 Uiso 1 1 calc R
H97C H 0.0530 0.4857 0.4023 0.136 Uiso 1 1 calc R
C98 C 0.176(3) 0.274(6) 0.477(3) 0.16(4) Uiso 1 1 d .
H98A H 0.1910 0.2575 0.4500 0.236 Uiso 1 1 calc R
H98B H 0.1752 0.2322 0.4981 0.236 Uiso 1 1 calc R
H98C H 0.1931 0.3165 0.4914 0.236 Uiso 1 1 calc R
C99 C 0.024(3) 0.178(4) 0.422(3) 0.11(3) Uiso 1 1 d .
H99A H 0.0453 0.1352 0.4205 0.170 Uiso 1 1 calc R
H99B H 0.0074 0.1869 0.3924 0.170 Uiso 1 1 calc R
H99C H 0.0021 0.1654 0.4444 0.170 Uiso 1 1 calc R
C100 C -0.0393(13) 0.4368(17) 0.3830(12) 0.030(12) Uiso 1 1 d G
C101 C -0.0221(12) 0.455(2) 0.3422(13) 0.070(19) Uiso 1 1 d G
C102 C -0.0317(15) 0.525(2) 0.3219(11) 0.09(2) Uiso 1 1 d G
H102 H -0.0199 0.5371 0.2940 0.108 Uiso 1 1 calc R
C103 C -0.0584(14) 0.5769(18) 0.3426(14) 0.08(2) Uiso 1 1 d G
C104 C -0.0756(13) 0.5590(19) 0.3835(14) 0.058(17) Uiso 1 1 d G
H104 H -0.0939 0.5946 0.3977 0.069 Uiso 1 1 calc R
C105 C -0.0661(13) 0.489(2) 0.4037(11) 0.09(2) Uiso 1 1 d G
C106 C 0.001(2) 0.406(3) 0.311(2) 0.066(18) Uiso 1 1 d .
H10A H 0.0305 0.3892 0.3257 0.098 Uiso 1 1 calc R
H10B H 0.0053 0.4338 0.2830 0.098 Uiso 1 1 calc R
H10C H -0.0185 0.3612 0.3029 0.098 Uiso 1 1 calc R
C107 C -0.071(2) 0.656(4) 0.324(2) 0.09(2) Uiso 1 1 d .
H10D H -0.0996 0.6723 0.3353 0.140 Uiso 1 1 calc R
H10E H -0.0742 0.6549 0.2909 0.140 Uiso 1 1 calc R
H10F H -0.0462 0.6914 0.3350 0.140 Uiso 1 1 calc R
C108 C -0.0804(18) 0.487(3) 0.4512(17) 0.049(15) Uiso 1 1 d .
H10G H -0.0781 0.5384 0.4642 0.074 Uiso 1 1 calc R
H10H H -0.0602 0.4531 0.4702 0.074 Uiso 1 1 calc R
H10I H -0.1122 0.4695 0.4502 0.074 Uiso 1 1 calc R
C109 C -0.1124(12) -0.006(3) 0.3807(13) 0.054(16) Uiso 1 1 d G
C110 C -0.1211(13) 0.058(2) 0.4056(14) 0.067(18) Uiso 1 1 d G
C111 C -0.1592(15) 0.060(2) 0.4301(14) 0.08(2) Uiso 1 1 d G
H111 H -0.1651 0.1042 0.4471 0.090 Uiso 1 1 calc R
C112 C -0.1886(12) -0.001(3) 0.4296(14) 0.074(19) Uiso 1 1 d G
C113 C -0.1799(14) -0.066(2) 0.4047(16) 0.08(2) Uiso 1 1 d G
H113 H -0.2000 -0.1079 0.4044 0.096 Uiso 1 1 calc R
C114 C -0.1418(16) -0.068(2) 0.3802(15) 0.11(3) Uiso 1 1 d G
C115 C -0.091(2) 0.112(4) 0.420(2) 0.08(2) Uiso 1 1 d .
H11A H -0.0910 0.1173 0.4535 0.125 Uiso 1 1 calc R
H11B H -0.1006 0.1599 0.4056 0.125 Uiso 1 1 calc R
H11C H -0.0605 0.0982 0.4129 0.125 Uiso 1 1 calc R
C116 C -0.231(3) -0.008(5) 0.458(3) 0.12(3) Uiso 1 1 d .
H11D H -0.2226 0.0106 0.4890 0.179 Uiso 1 1 calc R
H11E H -0.2404 -0.0613 0.4594 0.179 Uiso 1 1 calc R
H11F H -0.2566 0.0218 0.4434 0.179 Uiso 1 1 calc R
C117 C -0.137(3) -0.144(5) 0.352(3) 0.15(4) Uiso 1 1 d .
H11G H -0.1043 -0.1565 0.3523 0.222 Uiso 1 1 calc R
H11H H -0.1504 -0.1362 0.3206 0.222 Uiso 1 1 calc R
H11I H -0.1530 -0.1848 0.3660 0.222 Uiso 1 1 calc R
C118 C -0.0073(10) -0.009(2) 0.3769(13) 0.052(16) Uiso 1 1 d G
C119 C -0.0016(12) -0.039(2) 0.4208(13) 0.062(17) Uiso 1 1 d G
C120 C 0.0420(15) -0.043(2) 0.4444(11) 0.10(3) Uiso 1 1 d G
H120 H 0.0459 -0.0628 0.4744 0.119 Uiso 1 1 calc R
C121 C 0.0798(11) -0.016(3) 0.4242(14) 0.071(19) Uiso 1 1 d G
C122 C 0.0740(11) 0.013(2) 0.3803(14) 0.08(2) Uiso 1 1 d G
H122 H 0.0999 0.0311 0.3665 0.096 Uiso 1 1 calc R
C123 C 0.0305(14) 0.017(2) 0.3567(10) 0.052(16) Uiso 1 1 d G
C124 C -0.039(2) -0.076(4) 0.449(2) 0.069(19) Uiso 1 1 d .
H12A H -0.0274 -0.1243 0.4620 0.103 Uiso 1 1 calc R
H12B H -0.0672 -0.0856 0.4286 0.103 Uiso 1 1 calc R
H12C H -0.0459 -0.0421 0.4735 0.103 Uiso 1 1 calc R
C125 C 0.131(2) -0.015(5) 0.447(3) 0.11(3) Uiso 1 1 d .
H12D H 0.1332 -0.0393 0.4770 0.159 Uiso 1 1 calc R
H12E H 0.1419 0.0374 0.4505 0.159 Uiso 1 1 calc R
H12F H 0.1510 -0.0424 0.4275 0.159 Uiso 1 1 calc R
C126 C 0.0298(19) 0.048(3) 0.3076(18) 0.055(16) Uiso 1 1 d .
H12G H 0.0604 0.0670 0.3028 0.082 Uiso 1 1 calc R
H12H H 0.0075 0.0892 0.3031 0.082 Uiso 1 1 calc R
H12I H 0.0212 0.0074 0.2857 0.082 Uiso 1 1 calc R
C127 C -0.0743(13) -0.0613(19) 0.2910(10) 0.058(17) Uiso 1 1 d G
C128 C -0.0453(11) -0.122(2) 0.2854(12) 0.060(17) Uiso 1 1 d G
C129 C -0.0526(12) -0.1676(19) 0.2469(14) 0.08(2) Uiso 1 1 d G
H129 H -0.0327 -0.2091 0.2431 0.098 Uiso 1 1 calc R
C130 C -0.0890(13) -0.1525(19) 0.2140(11) 0.063(17) Uiso 1 1 d G
C131 C -0.1180(11) -0.092(2) 0.2196(10) 0.049(15) Uiso 1 1 d G
H131 H -0.1429 -0.0815 0.1972 0.059 Uiso 1 1 calc R
C132 C -0.1107(11) -0.0462(17) 0.2581(12) 0.038(13) Uiso 1 1 d G
C133 C -0.006(2) -0.151(4) 0.317(2) 0.073(19) Uiso 1 1 d .
H13A H 0.0200 -0.1155 0.3177 0.110 Uiso 1 1 calc R
H13B H 0.0040 -0.2005 0.3062 0.110 Uiso 1 1 calc R
H13C H -0.0151 -0.1566 0.3478 0.110 Uiso 1 1 calc R
C134 C -0.099(2) -0.194(4) 0.169(2) 0.08(2) Uiso 1 1 d .
H13D H -0.0722 -0.1906 0.1516 0.114 Uiso 1 1 calc R
H13E H -0.1257 -0.1720 0.1514 0.114 Uiso 1 1 calc R
H13F H -0.1050 -0.2478 0.1750 0.114 Uiso 1 1 calc R
C135 C -0.145(3) 0.019(5) 0.269(3) 0.12(3) Uiso 1 1 d .
H13G H -0.1671 0.0280 0.2415 0.187 Uiso 1 1 calc R
H13H H -0.1283 0.0655 0.2767 0.187 Uiso 1 1 calc R
H13I H -0.1624 0.0036 0.2941 0.187 Uiso 1 1 calc R
C136 C -0.1721(16) 0.3589(18) 0.2236(16) 0.072(19) Uiso 1 1 d G
C137 C -0.1884(15) 0.372(2) 0.1782(15) 0.10(2) Uiso 1 1 d G
C138 C -0.1849(16) 0.443(3) 0.1594(11) 0.11(3) Uiso 1 1 d G
H138 H -0.1961 0.4521 0.1284 0.134 Uiso 1 1 calc R
C139 C -0.1651(15) 0.502(2) 0.1859(14) 0.08(2) Uiso 1 1 d G
C140 C -0.1488(13) 0.489(2) 0.2312(13) 0.050(15) Uiso 1 1 d G
H140 H -0.1352 0.5293 0.2494 0.060 Uiso 1 1 calc R
C141 C -0.1523(14) 0.418(2) 0.2501(11) 0.07(2) Uiso 1 1 d G
C142 C -0.215(3) 0.315(4) 0.141(3) 0.11(3) Uiso 1 1 d .
H14A H -0.1964 0.2697 0.1381 0.167 Uiso 1 1 calc R
H14B H -0.2192 0.3410 0.1111 0.167 Uiso 1 1 calc R
H14C H -0.2448 0.3016 0.1503 0.167 Uiso 1 1 calc R
C143 C -0.156(2) 0.581(4) 0.165(2) 0.08(2) Uiso 1 1 d .
H14D H -0.1352 0.5754 0.1410 0.115 Uiso 1 1 calc R
H14E H -0.1412 0.6145 0.1890 0.115 Uiso 1 1 calc R
H14F H -0.1848 0.6037 0.1521 0.115 Uiso 1 1 calc R
C144 C -0.136(2) 0.407(4) 0.297(2) 0.071(19) Uiso 1 1 d .
H14G H -0.1200 0.4528 0.3089 0.107 Uiso 1 1 calc R
H14H H -0.1157 0.3638 0.3007 0.107 Uiso 1 1 calc R
H14I H -0.1627 0.3985 0.3147 0.107 Uiso 1 1 calc R
C145 C -0.2180(15) 0.270(3) 0.2993(12) 0.08(2) Uiso 1 1 d G
C146 C -0.2169(13) 0.212(2) 0.3316(15) 0.064(17) Uiso 1 1 d G
C147 C -0.2390(15) 0.221(2) 0.3707(13) 0.064(17) Uiso 1 1 d G
H147 H -0.2382 0.1821 0.3927 0.077 Uiso 1 1 calc R
C148 C -0.2624(15) 0.288(3) 0.3775(14) 0.13(3) Uiso 1 1 d G
C149 C -0.2635(15) 0.346(2) 0.3453(18) 0.08(2) Uiso 1 1 d G
H149 H -0.2795 0.3913 0.3500 0.091 Uiso 1 1 calc R
C150 C -0.2414(17) 0.336(2) 0.3062(15) 0.13(3) Uiso 1 1 d G
C151 C -0.2022(19) 0.137(3) 0.3247(19) 0.054(16) Uiso 1 1 d .
H15A H -0.2130 0.1208 0.2937 0.081 Uiso 1 1 calc R
H15B H -0.2148 0.1034 0.3467 0.081 Uiso 1 1 calc R
H15C H -0.1686 0.1349 0.3291 0.081 Uiso 1 1 calc R
C152 C -0.279(3) 0.297(5) 0.423(3) 0.14(3) Uiso 1 1 d .
H15D H -0.2724 0.2508 0.4409 0.203 Uiso 1 1 calc R
H15E H -0.3122 0.3061 0.4194 0.203 Uiso 1 1 calc R
H15F H -0.2634 0.3399 0.4389 0.203 Uiso 1 1 calc R
C153 C -0.253(3) 0.406(5) 0.274(3) 0.11(3) Uiso 1 1 d .
H15G H -0.2821 0.3978 0.2560 0.168 Uiso 1 1 calc R
H15H H -0.2284 0.4121 0.2540 0.168 Uiso 1 1 calc R
H15I H -0.2544 0.4516 0.2929 0.168 Uiso 1 1 calc R
C154 C -0.2021(16) 0.185(2) 0.2069(14) 0.054(16) Uiso 1 1 d G
C155 C -0.2484(14) 0.166(3) 0.2017(16) 0.11(3) Uiso 1 1 d G
C156 C -0.2649(13) 0.114(3) 0.1687(18) 0.09(2) Uiso 1 1 d G
H156 H -0.2966 0.1008 0.1651 0.105 Uiso 1 1 calc R
C157 C -0.2350(19) 0.080(3) 0.1409(16) 0.12(3) Uiso 1 1 d G
C158 C -0.1887(18) 0.099(3) 0.1462(16) 0.12(3) Uiso 1 1 d G
H158 H -0.1683 0.0761 0.1272 0.140 Uiso 1 1 calc R
C159 C -0.1722(12) 0.151(3) 0.1791(16) 0.08(2) Uiso 1 1 d G
C160 C -0.284(2) 0.197(5) 0.225(3) 0.11(3) Uiso 1 1 d .
H16D H -0.2818 0.1774 0.2564 0.160 Uiso 1 1 calc R
H16E H -0.3142 0.1816 0.2093 0.160 Uiso 1 1 calc R
H16F H -0.2822 0.2518 0.2255 0.160 Uiso 1 1 calc R
C161 C -0.262(4) 0.036(6) 0.107(4) 0.17(4) Uiso 1 1 d .
H16G H -0.2420 0.0058 0.0893 0.256 Uiso 1 1 calc R
H16H H -0.2808 0.0699 0.0857 0.256 Uiso 1 1 calc R
H16I H -0.2828 0.0021 0.1214 0.256 Uiso 1 1 calc R
C162 C -0.123(2) 0.174(4) 0.179(3) 0.10(2) Uiso 1 1 d .
H16J H -0.1066 0.1662 0.2092 0.144 Uiso 1 1 calc R
H16K H -0.1211 0.2272 0.1703 0.144 Uiso 1 1 calc R
H16L H -0.1085 0.1427 0.1567 0.144 Uiso 1 1 calc R

loop_
_atom_site_aniso_label
_atom_site_aniso_U_11
_atom_site_aniso_U_22
_atom_site_aniso_U_33
_atom_site_aniso_U_23
_atom_site_aniso_U_13
_atom_site_aniso_U_12
U1 0.085(2) 0.0494(15) 0.0723(19) 0.0302(14) -0.0103(14) -0.0038(14)
U2 0.087(2) 0.0497(15) 0.0668(18) 0.0263(14) -0.0151(14) -0.0029(14)
Si1 0.076(14) 0.064(13) 0.099(17) 0.005(11) 0.009(12) -0.020(11)
Si2 0.091(14) 0.035(9) 0.042(11) 0.023(8) -0.029(9) -0.008(9)
Si3 0.062(12) 0.043(10) 0.086(14) 0.032(10) 0.006(10) -0.001(9)
Si4 0.107(16) 0.068(12) 0.025(10) 0.005(8) 0.003(9) -0.003(11)
Si5 0.102(15) 0.021(9) 0.079(14) 0.002(9) 0.027(11) -0.023(9)
Si6 0.099(16) 0.052(12) 0.089(15) 0.033(11) -0.002(12) 0.001(11)

loop_
_atom_type_symbol
_atom_type_description
_atom_type_scat_dispersion_real
_atom_type_scat_dispersion_imag
_atom_type_scat_source
C C 0.0033 0.0016 'International Tables Vol C Tables 4.2.6.8 and 6.1.1.4'
H H 0.0000 0.0000 'International Tables Vol C Tables 4.2.6.8 and 6.1.1.4'
N N 0.0061 0.0033 'International Tables Vol C Tables 4.2.6.8 and 6.1.1.4'
O O 0.0106 0.0060 'International Tables Vol C Tables 4.2.6.8 and 6.1.1.4'
Si Si 0.0817 0.0704 'International Tables Vol C Tables 4.2.6.8 and 6.1.1.4'
U U -9.6767 9.6646 'International Tables Vol C Tables 4.2.6.8 and 6.1.1.4'

loop_
_geom_angle_atom_site_label_1
_geom_angle_atom_site_label_2
_geom_angle_atom_site_label_3
_geom_angle
O2 U1 O1 105.9(16)
O2 U1 O3 102.5(13)
O1 U1 O3 112.3(16)
O2 U1 N2 115(2)
O1 U1 N2 108(3)
O3 U1 N2 113(2)
O2 U1 N1 104(2)
O1 U1 N1 128(3)
O3 U1 N1 102(2)
N2 U1 N1 20(3)
O4 U2 O6 113.3(16)
O4 U2 O5 107.6(15)
O6 U2 O5 105.2(12)
O4 U2 N1 127(3)
O6 U2 N1 101(2)
O5 U2 N1 101(2)
O4 U2 N2 106(3)
O6 U2 N2 116(2)
O5 U2 N2 109(2)
N1 U2 N2 21(3)
N2 N1 U2 81(10)
N2 N1 U1 69(9)
U2 N1 U1 150(4)
N1 N2 U1 91(10)
N1 N2 U2 78(9)
U1 N2 U2 169(4)
Si1 O1 U1 172(3)
Si2 O2 U1 176.7(19)
Si3 O3 U1 168(2)
Si4 O4 U2 172(3)
Si5 O5 U2 177(2)
Si6 O6 U2 176(2)
O1 Si1 C10 106(2)
O1 Si1 C19 106(2)
C10 Si1 C19 113(2)
O1 Si1 C1 111(2)
C10 Si1 C1 108(2)
C19 Si1 C1 113(2)
O2 Si2 C28 107.9(19)
O2 Si2 C46 106.2(17)
C28 Si2 C46 114(2)
O2 Si2 C37 104.5(18)
C28 Si2 C37 111(2)
C46 Si2 C37 113.2(18)
O3 Si3 C64 107(2)
O3 Si3 C55 107(2)
C64 Si3 C55 110(2)
O3 Si3 C73 109(2)
C64 Si3 C73 115.1(19)
C55 Si3 C73 109(2)
O4 Si4 C82 107(2)
O4 Si4 C91 108(2)
C82 Si4 C91 109.0(19)
O4 Si4 C100 108(2)
C82 Si4 C100 113(2)
C91 Si4 C100 111.5(19)
O5 Si5 C109 108(2)
O5 Si5 C127 108.3(18)
C109 Si5 C127 113(2)
O5 Si5 C118 104.0(18)
C109 Si5 C118 110(2)
C127 Si5 C118 113.1(19)
O6 Si6 C145 106(2)
O6 Si6 C154 106(2)
C145 Si6 C154 114(2)
O6 Si6 C136 105(2)
C145 Si6 C136 112(2)
C154 Si6 C136 114(2)
C2 C1 C6 120.0
C2 C1 Si1 120(3)
C6 C1 Si1 120(3)
C3 C2 C1 120.0
C3 C2 C7 116(4)
C1 C2 C7 124(4)
C2 C3 C4 120.0
C5 C4 C3 120.0
C5 C4 C8 111(4)
C3 C4 C8 128(4)
C4 C5 C6 120.0
C5 C6 C1 120.0
C5 C6 C9 126(4)
C1 C6 C9 114(4)
C11 C10 C15 120.0
C11 C10 Si1 124(3)
C15 C10 Si1 116(3)
C10 C11 C12 120.0
C10 C11 C16 130(5)
C12 C11 C16 109(5)
C13 C12 C11 120.0
C12 C13 C14 120.0
C12 C13 C17 125(5)
C14 C13 C17 114(5)
C15 C14 C13 120.0
C14 C15 C10 120.0
C14 C15 C18 113(5)
C10 C15 C18 126(5)
C20 C19 C24 120.0
C20 C19 Si1 116(3)
C24 C19 Si1 124(2)
C19 C20 C21 120.0
C19 C20 C25 128(4)
C21 C20 C25 112(4)
C22 C21 C20 120.0
C23 C22 C21 120.0
C23 C22 C26 125(5)
C21 C22 C26 115(5)
C22 C23 C24 120.0
C23 C24 C19 120.0
C23 C24 C27 115(4)
C19 C24 C27 125(4)
C29 C28 C33 120.0
C29 C28 Si2 119(3)
C33 C28 Si2 121(3)
C28 C29 C30 120.0
C28 C29 C34 123(4)
C30 C29 C34 115(4)
C31 C30 C29 120.0
C30 C31 C32 120.0
C30 C31 C35 119(6)
C32 C31 C35 121(6)
C33 C32 C31 120.0
C32 C33 C28 120.0
C32 C33 C36 109(5)
C28 C33 C36 130(5)
C38 C37 C42 120.0
C38 C37 Si2 119(2)
C42 C37 Si2 121(2)
C37 C38 C39 120.0
C37 C38 C43 127(3)
C39 C38 C43 113(3)
C40 C39 C38 120.0
C39 C40 C41 120.0
C39 C40 C44 121(5)
C41 C40 C44 119(5)
C42 C41 C40 120.0
C41 C42 C37 120.0
C41 C42 C45 115(4)
C37 C42 C45 125(4)
C47 C46 C51 120.0
C47 C46 Si2 115(2)
C51 C46 Si2 125(2)
C46 C47 C48 120.0
C46 C47 C52 127(3)
C48 C47 C52 112(3)
C49 C48 C47 120.0
C50 C49 C48 120.0
C50 C49 C53 121(4)
C48 C49 C53 119(4)
C49 C50 C51 120.0
C50 C51 C46 120.0
C50 C51 C54 116(3)
C46 C51 C54 124(3)
C56 C55 C60 120.0
C56 C55 Si3 120(3)
C60 C55 Si3 120(3)
C55 C56 C57 120.0
C55 C56 C61 125(4)
C57 C56 C61 114(4)
C58 C57 C56 120.0
C57 C58 C59 120.0
C57 C58 C62 126(4)
C59 C58 C62 114(4)
C60 C59 C58 120.0
C59 C60 C55 120.0
C59 C60 C63 118(4)
C55 C60 C63 122(4)
C65 C64 C69 120.0
C65 C64 Si3 126(2)
C69 C64 Si3 114(2)
C66 C65 C64 120.0
C66 C65 C70 115(4)
C64 C65 C70 125(4)
C65 C66 C67 120.0
C68 C67 C66 120.0
C68 C67 C71 125(4)
C66 C67 C71 115(4)
C67 C68 C69 120.0
C68 C69 C64 120.0
C68 C69 C72 113(4)
C64 C69 C72 127(4)
C74 C73 C78 120.0
C74 C73 Si3 124(2)
C78 C73 Si3 115(2)
C73 C74 C75 120.0
C73 C74 C79 125(4)
C75 C74 C79 115(4)
C76 C75 C74 120.0
C75 C76 C77 120.0
C75 C76 C80 121(4)
C77 C76 C80 119(4)
C78 C77 C76 120.0
C77 C78 C73 120.0
C77 C78 C81 114(4)
C73 C78 C81 125(4)
C83 C82 C87 120.0
C83 C82 Si4 122(2)
C87 C82 Si4 118(2)
C82 C83 C84 120.0
C82 C83 C88 128(4)
C84 C83 C88 110(4)
C85 C84 C83 120.0
C86 C85 C84 120.0
C86 C85 C89 118(5)
C84 C85 C89 121(5)
C85 C86 C87 120.0
C86 C87 C82 120.0
C86 C87 C90 114(3)
C82 C87 C90 126(3)
C92 C91 C96 120.0
C92 C91 Si4 121(2)
C96 C91 Si4 119(2)
C91 C92 C93 120.0
C91 C92 C97 127(4)
C93 C92 C97 112(4)
C94 C93 C92 120.0
C95 C94 C93 120.0
C95 C94 C98 111(5)
C93 C94 C98 129(5)
C94 C95 C96 120.0
C95 C96 C91 120.0
C95 C96 C99 116(4)
C91 C96 C99 123(4)
C101 C100 C105 120.0
C101 C100 Si4 118(2)
C105 C100 Si4 122(2)
C100 C101 C102 120.0
C100 C101 C106 129(4)
C102 C101 C106 110(4)
C103 C102 C101 120.0
C102 C103 C104 120.0
C102 C103 C107 125(4)
C104 C103 C107 115(4)
C103 C104 C105 120.0
C104 C105 C100 120.0
C104 C105 C108 111(3)
C100 C105 C108 128(3)
C110 C109 C114 120.0
C110 C109 Si5 116(3)
C114 C109 Si5 124(3)
C115 C110 C109 127(4)
C115 C110 C111 110(4)
C109 C110 C111 120.0
C112 C111 C110 120.0
C113 C112 C111 120.0
C113 C112 C116 115(4)
C111 C112 C116 125(4)
C112 C113 C114 120.0
C113 C114 C109 120.0
C113 C114 C117 115(5)
C109 C114 C117 125(5)
C119 C118 C123 120.0
C119 C118 Si5 123(2)
C123 C118 Si5 117(2)
C118 C119 C120 120.0
C118 C119 C124 128(3)
C120 C119 C124 112(3)
C121 C120 C119 120.0
C120 C121 C122 120.0
C120 C121 C125 126(4)
C122 C121 C125 114(4)
C123 C122 C121 120.0
C122 C123 C118 120.0
C122 C123 C126 114(3)
C118 C123 C126 126(3)
C128 C127 C132 120.0
C128 C127 Si5 122(2)
C132 C127 Si5 118(2)
C127 C128 C129 120.0
C127 C128 C133 129(3)
C129 C128 C133 111(3)
C130 C129 C128 120.0
C131 C130 C129 120.0
C131 C130 C134 115(3)
C129 C130 C134 125(3)
C130 C131 C132 120.0
C131 C132 C127 120.0
C131 C132 C135 122(4)
C127 C132 C135 118(4)
C137 C136 C141 120.0
C137 C136 Si6 120(3)
C141 C136 Si6 120(3)
C138 C137 C136 120.0
C138 C137 C142 110(4)
C136 C137 C142 130(4)
C137 C138 C139 120.0
C138 C139 C140 120.0
C138 C139 C143 122(4)
C140 C139 C143 118(4)
C141 C140 C139 120.0
C140 C141 C136 120.0
C140 C141 C144 118(4)
C136 C141 C144 122(4)
C146 C145 C150 120.0
C146 C145 Si6 120(3)
C150 C145 Si6 120(3)
C145 C146 C147 120.0
C145 C146 C151 125(4)
C147 C146 C151 114(4)
C148 C147 C146 120.0
C149 C148 C147 120.0
C149 C148 C152 124(5)
C147 C148 C152 116(5)
C148 C149 C150 120.0
C149 C150 C145 120.0
C149 C150 C153 109(5)
C145 C150 C153 131(5)
C155 C154 C159 120.0
C155 C154 Si6 118(3)
C159 C154 Si6 122(3)
C156 C155 C154 120.0
C156 C155 C160 112(5)
C154 C155 C160 128(5)
C155 C156 C157 120.0
C158 C157 C156 120.0
C158 C157 C161 132(6)
C156 C157 C161 108(6)
C157 C158 C159 120.0
C158 C159 C154 120.0
C158 C159 C162 116(4)
C154 C159 C162 124(4)

loop_
_geom_bond_atom_site_label_1
_geom_bond_atom_site_label_2
_geom_bond_distance
U1 O2 2.05(3)
U1 O1 2.07(5)
U1 O3 2.16(4)
U1 N2 2.28(8)
U1 N1 2.44(9)
U2 O4 2.06(4)
U2 O6 2.16(4)
U2 O5 2.18(3)
U2 N1 2.29(9)
U2 N2 2.32(8)
N1 N2 0.84(11)
O1 Si1 1.73(5)
O2 Si2 1.76(3)
O3 Si3 1.66(4)
O4 Si4 1.79(5)
O5 Si5 1.64(3)
O6 Si6 1.65(4)
Si1 C10 1.88(4)
Si1 C19 1.90(4)
Si1 C1 2.03(4)
Si2 C28 1.87(4)
Si2 C46 1.93(3)
Si2 C37 1.97(3)
Si3 C64 1.90(4)
Si3 C55 1.92(4)
Si3 C73 1.98(3)
Si4 C82 1.91(4)
Si4 C91 1.92(4)
Si4 C100 1.93(3)
Si5 C109 1.86(4)
Si5 C127 1.89(3)
Si5 C118 1.91(3)
Si6 C145 1.87(4)
Si6 C154 1.93(4)
Si6 C136 1.93(4)
C1 C2 1.3900
C1 C6 1.3900
C2 C3 1.3900
C2 C7 1.57(7)
C3 C4 1.3900
C4 C5 1.3900
C4 C8 1.48(8)
C5 C6 1.3900
C6 C9 1.66(7)
C10 C11 1.3900
C10 C15 1.3900
C11 C12 1.3900
C11 C16 1.51(8)
C12 C13 1.3900
C13 C14 1.3900
C13 C17 1.65(10)
C14 C15 1.3900
C15 C18 1.45(8)
C19 C20 1.3900
C19 C24 1.3900
C20 C21 1.3900
C20 C25 1.43(7)
C21 C22 1.3900
C22 C23 1.3900
C22 C26 1.60(10)
C23 C24 1.3900
C24 C27 1.46(8)
C28 C29 1.3900
C28 C33 1.3900
C29 C30 1.3900
C29 C34 1.45(7)
C30 C31 1.3900
C31 C32 1.3900
C31 C35 1.64(12)
C32 C33 1.3900
C33 C36 1.52(8)
C37 C38 1.3900
C37 C42 1.3900
C38 C39 1.3900
C38 C43 1.63(6)
C39 C40 1.3900
C40 C41 1.3900
C40 C44 1.58(10)
C41 C42 1.3900
C42 C45 1.42(7)
C46 C47 1.3900
C46 C51 1.3900
C47 C48 1.3900
C47 C52 1.48(6)
C48 C49 1.3900
C49 C50 1.3900
C49 C53 1.56(7)
C50 C51 1.3900
C51 C54 1.42(6)
C55 C56 1.3900
C55 C60 1.3900
C56 C57 1.3900
C56 C61 1.60(8)
C57 C58 1.3900
C58 C59 1.3900
C58 C62 1.60(8)
C59 C60 1.3900
C60 C63 1.42(7)
C64 C65 1.3900
C64 C69 1.3900
C65 C66 1.3900
C65 C70 1.53(7)
C66 C67 1.3900
C67 C68 1.3900
C67 C71 1.64(10)
C68 C69 1.3900
C69 C72 1.46(8)
C73 C74 1.3900
C73 C78 1.3900
C74 C75 1.3900
C74 C79 1.60(7)
C75 C76 1.3900
C76 C77 1.3900
C76 C80 1.58(7)
C77 C78 1.3900
C78 C81 1.47(7)
C82 C83 1.3900
C82 C87 1.3900
C83 C84 1.3900
C83 C88 1.53(7)
C84 C85 1.3900
C85 C86 1.3900
C85 C89 1.51(9)
C86 C87 1.3900
C87 C90 1.48(5)
C91 C92 1.3900
C91 C96 1.3900
C92 C93 1.3900
C92 C97 1.53(7)
C93 C94 1.3900
C94 C95 1.3900
C94 C98 1.53(9)
C95 C96 1.3900
C96 C99 1.55(8)
C100 C101 1.3900
C100 C105 1.3900
C101 C102 1.3900
C101 C106 1.48(6)
C102 C103 1.3900
C103 C104 1.3900
C103 C107 1.53(7)
C104 C105 1.3900
C105 C108 1.50(6)
C109 C110 1.3900
C109 C114 1.3900
C110 C115 1.34(7)
C110 C111 1.3900
C111 C112 1.3900
C112 C113 1.3900
C112 C116 1.57(8)
C113 C114 1.3900
C114 C117 1.59(10)
C118 C119 1.3900
C118 C123 1.3900
C119 C120 1.3900
C119 C124 1.59(6)
C120 C121 1.3900
C121 C122 1.3900
C121 C125 1.59(7)
C122 C123 1.3900
C123 C126 1.55(6)
C127 C128 1.3900
C127 C132 1.3900
C128 C129 1.3900
C128 C133 1.50(6)
C129 C130 1.3900
C130 C131 1.3900
C130 C134 1.52(6)
C131 C132 1.3900
C132 C135 1.59(8)
C136 C137 1.3900
C136 C141 1.3900
C137 C138 1.3900
C137 C142 1.62(8)
C138 C139 1.3900
C139 C140 1.3900
C139 C143 1.57(7)
C140 C141 1.3900
C141 C144 1.43(6)
C145 C146 1.3900
C145 C150 1.3900
C146 C147 1.3900
C146 C151 1.42(6)
C147 C148 1.3900
C148 C149 1.3900
C148 C152 1.48(9)
C149 C150 1.3900
C150 C153 1.56(8)
C154 C155 1.3900
C154 C159 1.3900
C155 C156 1.3900
C155 C160 1.43(8)
C156 C157 1.3900
C157 C158 1.3900
C157 C161 1.46(10)
C158 C159 1.3900
C159 C162 1.50(7)

loop_
_geom_torsion_atom_site_label_1
_geom_torsion_atom_site_label_2
_geom_torsion_atom_site_label_3
_geom_torsion_atom_site_label_4
_geom_torsion
O4 U2 N1 N2 7(11)
O6 U2 N1 N2 137(9)
O5 U2 N1 N2 -115(9)
O4 U2 N1 U1 8(9)
O6 U2 N1 U1 138(7)
O5 U2 N1 U1 -114(8)
N2 U2 N1 U1 1(5)
O2 U1 N1 N2 127(9)
O1 U1 N1 N2 4(11)
O3 U1 N1 N2 -126(9)
O2 U1 N1 U2 127(8)
O1 U1 N1 U2 3(9)
O3 U1 N1 U2 -127(8)
N2 U1 N1 U2 -1(5)
U2 N1 N2 U1 180(3)
U1 N1 N2 U2 -180(3)
O2 U1 N2 N1 -59(10)
O1 U1 N2 N1 -176(9)
O3 U1 N2 N1 59(10)
O2 U1 N2 U2 -56(21)
O1 U1 N2 U2 -174(20)
O3 U1 N2 U2 61(21)
N1 U1 N2 U2 2(14)
O4 U2 N2 N1 -174(9)
O6 U2 N2 N1 -48(10)
O5 U2 N2 N1 70(9)
O4 U2 N2 U1 -176(20)
O6 U2 N2 U1 -50(21)
O5 U2 N2 U1 68(21)
N1 U2 N2 U1 -2(14)
O2 U1 O1 Si1 -133(23)
O3 U1 O1 Si1 116(23)
N2 U1 O1 Si1 -10(24)
N1 U1 O1 Si1 -11(24)
O1 U1 O2 Si2 -100(33)
O3 U1 O2 Si2 18(33)
N2 U1 O2 Si2 141(33)
N1 U1 O2 Si2 124(33)
O2 U1 O3 Si3 -165(11)
O1 U1 O3 Si3 -52(12)
N2 U1 O3 Si3 70(12)
N1 U1 O3 Si3 88(11)
O6 U2 O4 Si4 -40(21)
O5 U2 O4 Si4 -156(20)
N1 U2 O4 Si4 85(21)
N2 U2 O4 Si4 87(21)
O4 U2 O5 Si5 -27(42)
O6 U2 O5 Si5 -148(41)
N1 U2 O5 Si5 107(42)
N2 U2 O5 Si5 87(42)
O4 U2 O6 Si6 50(33)
O5 U2 O6 Si6 168(33)
N1 U2 O6 Si6 -88(33)
N2 U2 O6 Si6 -72(33)
U1 O1 Si1 C10 -158(23)
U1 O1 Si1 C19 82(23)
U1 O1 Si1 C1 -40(24)
U1 O2 Si2 C28 54(33)
U1 O2 Si2 C46 -68(33)
U1 O2 Si2 C37 172(33)
U1 O3 Si3 C64 117(11)
U1 O3 Si3 C55 -125(11)
U1 O3 Si3 C73 -8(12)
U2 O4 Si4 C82 108(20)
U2 O4 Si4 C91 -134(20)
U2 O4 Si4 C100 -14(21)
U2 O5 Si5 C109 93(42)
U2 O5 Si5 C127 -144(41)
U2 O5 Si5 C118 -24(42)
U2 O6 Si6 C145 -95(33)
U2 O6 Si6 C154 144(33)
U2 O6 Si6 C136 23(34)
O1 Si1 C1 C2 135(3)
C10 Si1 C1 C2 -109(3)
C19 Si1 C1 C2 16(3)
O1 Si1 C1 C6 -45(3)
C10 Si1 C1 C6 71(3)
C19 Si1 C1 C6 -164(2)
C6 C1 C2 C3 0.0
Si1 C1 C2 C3 180(3)
C6 C1 C2 C7 -176(5)
Si1 C1 C2 C7 4(5)
C1 C2 C3 C4 0.0
C7 C2 C3 C4 177(5)
C2 C3 C4 C5 0.0
C2 C3 C4 C8 174(6)
C3 C4 C5 C6 0.0
C8 C4 C5 C6 -175(5)
C4 C5 C6 C1 0.0
C4 C5 C6 C9 -175(5)
C2 C1 C6 C5 0.0
Si1 C1 C6 C5 -180(3)
C2 C1 C6 C9 176(4)
Si1 C1 C6 C9 -4(4)
O1 Si1 C10 C11 131(3)
C19 Si1 C10 C11 -113(3)
C1 Si1 C10 C11 13(3)
O1 Si1 C10 C15 -39(3)
C19 Si1 C10 C15 76(3)
C1 Si1 C10 C15 -158(2)
C15 C10 C11 C12 0.0
Si1 C10 C11 C12 -170(4)
C15 C10 C11 C16 -174(6)
Si1 C10 C11 C16 16(6)
C10 C11 C12 C13 0.0
C16 C11 C12 C13 175(5)
C11 C12 C13 C14 0.0
C11 C12 C13 C17 165(6)
C12 C13 C14 C15 0.0
C17 C13 C14 C15 -167(5)
C13 C14 C15 C10 0.0
C13 C14 C15 C18 -169(5)
C11 C10 C15 C14 0.0
Si1 C10 C15 C14 171(3)
C11 C10 C15 C18 167(5)
Si1 C10 C15 C18 -22(5)
O1 Si1 C19 C20 -55(3)
C10 Si1 C19 C20 -170(3)
C1 Si1 C19 C20 67(3)
O1 Si1 C19 C24 133(3)
C10 Si1 C19 C24 17(3)
C1 Si1 C19 C24 -106(3)
C24 C19 C20 C21 0.0
Si1 C19 C20 C21 -173(3)
C24 C19 C20 C25 173(6)
Si1 C19 C20 C25 0(5)
C19 C20 C21 C22 0.0
C25 C20 C21 C22 -174(5)
C20 C21 C22 C23 0.0
C20 C21 C22 C26 180(6)
C21 C22 C23 C24 0.0
C26 C22 C23 C24 -180(7)
C22 C23 C24 C19 0.0
C22 C23 C24 C27 177(5)
C20 C19 C24 C23 0.0
Si1 C19 C24 C23 172(3)
C20 C19 C24 C27 -177(5)
Si1 C19 C24 C27 -4(6)
O2 Si2 C28 C29 -44(3)
C46 Si2 C28 C29 74(3)
C37 Si2 C28 C29 -158(2)
O2 Si2 C28 C33 134(2)
C46 Si2 C28 C33 -109(3)
C37 Si2 C28 C33 20(3)
C33 C28 C29 C30 0.0
Si2 C28 C29 C30 178(3)
C33 C28 C29 C34 165(5)
Si2 C28 C29 C34 -18(5)
C28 C29 C30 C31 0.0
C34 C29 C30 C31 -166(5)
C29 C30 C31 C32 0.0
C29 C30 C31 C35 177(6)
C30 C31 C32 C33 0.0
C35 C31 C32 C33 -177(6)
C31 C32 C33 C28 0.0
C31 C32 C33 C36 174(5)
C29 C28 C33 C32 0.0
Si2 C28 C33 C32 -177(3)
C29 C28 C33 C36 -173(6)
Si2 C28 C33 C36 9(6)
O2 Si2 C37 C38 134(2)
C28 Si2 C37 C38 -110(2)
C46 Si2 C37 C38 19(3)
O2 Si2 C37 C42 -51(3)
C28 Si2 C37 C42 65(3)
C46 Si2 C37 C42 -166(2)
C42 C37 C38 C39 0.0
Si2 C37 C38 C39 175(3)
C42 C37 C38 C43 -170(5)
Si2 C37 C38 C43 5(4)
C37 C38 C39 C40 0.0
C43 C38 C39 C40 171(4)
C38 C39 C40 C41 0.0
C38 C39 C40 C44 173(6)
C39 C40 C41 C42 0.0
C44 C40 C41 C42 -173(6)
C40 C41 C42 C37 0.0
C40 C41 C42 C45 -178(4)
C38 C37 C42 C41 0.0
Si2 C37 C42 C41 -175(3)
C38 C37 C42 C45 178(5)
Si2 C37 C42 C45 3(5)
O2 Si2 C46 C47 -44(2)
C28 Si2 C46 C47 -163(2)
C37 Si2 C46 C47 70(3)
O2 Si2 C46 C51 134(2)
C28 Si2 C46 C51 16(3)
C37 Si2 C46 C51 -112(3)
C51 C46 C47 C48 0.0
Si2 C46 C47 C48 179(3)
C51 C46 C47 C52 171(4)
Si2 C46 C47 C52 -11(4)
C46 C47 C48 C49 0.0
C52 C47 C48 C49 -172(4)
C47 C48 C49 C50 0.0
C47 C48 C49 C53 178(4)
C48 C49 C50 C51 0.0
C53 C49 C50 C51 -178(5)
C49 C50 C51 C46 0.0
C49 C50 C51 C54 173(4)
C47 C46 C51 C50 0.0
Si2 C46 C51 C50 -179(3)
C47 C46 C51 C54 -173(4)
Si2 C46 C51 C54 9(4)
O3 Si3 C55 C56 136(3)
C64 Si3 C55 C56 -109(3)
C73 Si3 C55 C56 18(3)
O3 Si3 C55 C60 -46(3)
C64 Si3 C55 C60 69(3)
C73 Si3 C55 C60 -164(2)
C60 C55 C56 C57 0.0
Si3 C55 C56 C57 178(3)
C60 C55 C56 C61 -165(6)
Si3 C55 C56 C61 13(5)
C55 C56 C57 C58 0.0
C61 C56 C57 C58 167(5)
C56 C57 C58 C59 0.0
C56 C57 C58 C62 178(5)
C57 C58 C59 C60 0.0
C62 C58 C59 C60 -178(5)
C58 C59 C60 C55 0.0
C58 C59 C60 C63 -179(5)
C56 C55 C60 C59 0.0
Si3 C55 C60 C59 -178(3)
C56 C55 C60 C63 179(5)
Si3 C55 C60 C63 1(5)
O3 Si3 C64 C65 126(3)
C55 Si3 C64 C65 11(3)
C73 Si3 C64 C65 -113(3)
O3 Si3 C64 C69 -59(3)
C55 Si3 C64 C69 -174(2)
C73 Si3 C64 C69 62(3)
C69 C64 C65 C66 0.0
Si3 C64 C65 C66 175(3)
C69 C64 C65 C70 180(6)
Si3 C64 C65 C70 -5(5)
C64 C65 C66 C67 0.0
C70 C65 C66 C67 -180(5)
C65 C66 C67 C68 0.0
C65 C66 C67 C71 -175(5)
C66 C67 C68 C69 0.0
C71 C67 C68 C69 175(6)
C67 C68 C69 C64 0.0
C67 C68 C69 C72 175(5)
C65 C64 C69 C68 0.0
Si3 C64 C69 C68 -175(3)
C65 C64 C69 C72 -174(6)
Si3 C64 C69 C72 10(5)
O3 Si3 C73 C74 127(2)
C64 Si3 C73 C74 7(3)
C55 Si3 C73 C74 -117(2)
O3 Si3 C73 C78 -43(3)
C64 Si3 C73 C78 -162(2)
C55 Si3 C73 C78 73(2)
C78 C73 C74 C75 0.0
Si3 C73 C74 C75 -169(3)
C78 C73 C74 C79 -176(5)
Si3 C73 C74 C79 15(5)
C73 C74 C75 C76 0.0
C79 C74 C75 C76 177(4)
C74 C75 C76 C77 0.0
C74 C75 C76 C80 180(5)
C75 C76 C77 C78 0.0
C80 C76 C77 C78 -180(4)
C76 C77 C78 C73 0.0
C76 C77 C78 C81 -169(4)
C74 C73 C78 C77 0.0
Si3 C73 C78 C77 170(3)
C74 C73 C78 C81 168(5)
Si3 C73 C78 C81 -22(5)
O4 Si4 C82 C83 128(3)
C91 Si4 C82 C83 11(3)
C100 Si4 C82 C83 -114(3)
O4 Si4 C82 C87 -51(3)
C91 Si4 C82 C87 -168(2)
C100 Si4 C82 C87 68(3)
C87 C82 C83 C84 0.0
Si4 C82 C83 C84 -178(3)
C87 C82 C83 C88 -166(5)
Si4 C82 C83 C88 16(5)
C82 C83 C84 C85 0.0
C88 C83 C84 C85 168(4)
C83 C84 C85 C86 0.0
C83 C84 C85 C89 172(6)
C84 C85 C86 C87 0.0
C89 C85 C86 C87 -172(6)
C85 C86 C87 C82 0.0
C85 C86 C87 C90 -176(4)
C83 C82 C87 C86 0.0
Si4 C82 C87 C86 178(3)
C83 C82 C87 C90 176(4)
Si4 C82 C87 C90 -6(4)
O4 Si4 C91 C92 131(3)
C82 Si4 C91 C92 -112(3)
C100 Si4 C91 C92 13(3)
O4 Si4 C91 C96 -47(3)
C82 Si4 C91 C96 69(3)
C100 Si4 C91 C96 -166(2)
C96 C91 C92 C93 0.0
Si4 C91 C92 C93 -179(3)
C96 C91 C92 C97 -172(5)
Si4 C91 C92 C97 9(5)
C91 C92 C93 C94 0.0
C97 C92 C93 C94 173(5)
C92 C93 C94 C95 0.0
C92 C93 C94 C98 178(6)
C93 C94 C95 C96 0.0
C98 C94 C95 C96 -178(5)
C94 C95 C96 C91 0.0
C94 C95 C96 C99 167(5)
C92 C91 C96 C95 0.0
Si4 C91 C96 C95 179(3)
C92 C91 C96 C99 -167(6)
Si4 C91 C96 C99 12(5)
O4 Si4 C100 C101 -47(3)
C82 Si4 C100 C101 -165(2)
C91 Si4 C100 C101 71(3)
O4 Si4 C100 C105 128(2)
C82 Si4 C100 C105 10(3)
C91 Si4 C100 C105 -113(2)
C105 C100 C101 C102 0.0
Si4 C100 C101 C102 176(3)
C105 C100 C101 C106 -170(5)
Si4 C100 C101 C106 6(5)
C100 C101 C102 C103 0.0
C106 C101 C102 C103 172(4)
C101 C102 C103 C104 0.0
C101 C102 C103 C107 179(5)
C102 C103 C104 C105 0.0
C107 C103 C104 C105 -179(4)
C103 C104 C105 C100 0.0
C103 C104 C105 C108 169(4)
C101 C100 C105 C104 0.0
Si4 C100 C105 C104 -176(3)
C101 C100 C105 C108 -167(4)
Si4 C100 C105 C108 17(4)
O5 Si5 C109 C110 -32(3)
C127 Si5 C109 C110 -152(2)
C118 Si5 C109 C110 81(3)
O5 Si5 C109 C114 139(2)
C127 Si5 C109 C114 19(3)
C118 Si5 C109 C114 -108(3)
C114 C109 C110 C115 160(5)
Si5 C109 C110 C115 -30(5)
C114 C109 C110 C111 0.0
Si5 C109 C110 C111 171(3)
C115 C110 C111 C112 -163(5)
C109 C110 C111 C112 0.0
C110 C111 C112 C113 0.0
C110 C111 C112 C116 176(5)
C111 C112 C113 C114 0.0
C116 C112 C113 C114 -176(5)
C112 C113 C114 C109 0.0
C112 C113 C114 C117 -178(5)
C110 C109 C114 C113 0.0
Si5 C109 C114 C113 -170(3)
C110 C109 C114 C117 178(6)
Si5 C109 C114 C117 8(6)
O5 Si5 C118 C119 130(2)
C109 Si5 C118 C119 14(3)
C127 Si5 C118 C119 -113(3)
O5 Si5 C118 C123 -47(3)
C109 Si5 C118 C123 -162(2)
C127 Si5 C118 C123 70(3)
C123 C118 C119 C120 0.0
Si5 C118 C119 C120 -177(3)
C123 C118 C119 C124 -176(5)
Si5 C118 C119 C124 7(5)
C118 C119 C120 C121 0.0
C124 C119 C120 C121 176(4)
C119 C120 C121 C122 0.0
C119 C120 C121 C125 179(5)
C120 C121 C122 C123 0.0
C125 C121 C122 C123 -179(5)
C121 C122 C123 C118 0.0
C121 C122 C123 C126 -178(4)
C119 C118 C123 C122 0.0
Si5 C118 C123 C122 177(3)
C119 C118 C123 C126 177(4)
Si5 C118 C123 C126 -6(4)
O5 Si5 C127 C128 129(2)
C109 Si5 C127 C128 -112(2)
C118 Si5 C127 C128 14(3)
O5 Si5 C127 C132 -51(3)
C109 Si5 C127 C132 68(3)
C118 Si5 C127 C132 -166(2)
C132 C127 C128 C129 0.0
Si5 C127 C128 C129 -180(3)
C132 C127 C128 C133 -177(5)
Si5 C127 C128 C133 3(5)
C127 C128 C129 C130 0.0
C133 C128 C129 C130 177(4)
C128 C129 C130 C131 0.0
C128 C129 C130 C134 176(5)
C129 C130 C131 C132 0.0
C134 C130 C131 C132 -176(4)
C130 C131 C132 C127 0.0
C130 C131 C132 C135 -174(5)
C128 C127 C132 C131 0.0
Si5 C127 C132 C131 180(3)
C128 C127 C132 C135 174(5)
Si5 C127 C132 C135 -6(4)
O6 Si6 C136 C137 128(3)
C145 Si6 C136 C137 -118(3)
C154 Si6 C136 C137 13(3)
O6 Si6 C136 C141 -57(3)
C145 Si6 C136 C141 57(3)
C154 Si6 C136 C141 -172(2)
C141 C136 C137 C138 0.0
Si6 C136 C137 C138 175(3)
C141 C136 C137 C142 -177(6)
Si6 C136 C137 C142 -2(5)
C136 C137 C138 C139 0.0
C142 C137 C138 C139 177(4)
C137 C138 C139 C140 0.0
C137 C138 C139 C143 173(5)
C138 C139 C140 C141 0.0
C143 C139 C140 C141 -174(4)
C139 C140 C141 C136 0.0
C139 C140 C141 C144 -178(5)
C137 C136 C141 C140 0.0
Si6 C136 C141 C140 -175(3)
C137 C136 C141 C144 178(5)
Si6 C136 C141 C144 3(4)
O6 Si6 C145 C146 -46(3)
C154 Si6 C145 C146 70(3)
C136 Si6 C145 C146 -160(2)
O6 Si6 C145 C150 126(2)
C154 Si6 C145 C150 -118(3)
C136 Si6 C145 C150 12(3)
C150 C145 C146 C147 0.0
Si6 C145 C146 C147 172(3)
C150 C145 C146 C151 167(5)
Si6 C145 C146 C151 -21(4)
C145 C146 C147 C148 0.0
C151 C146 C147 C148 -169(4)
C146 C147 C148 C149 0.0
C146 C147 C148 C152 -171(5)
C147 C148 C149 C150 0.0
C152 C148 C149 C150 171(6)
C148 C149 C150 C145 0.0
C148 C149 C150 C153 174(5)
C146 C145 C150 C149 0.0
Si6 C145 C150 C149 -172(3)
C146 C145 C150 C153 -173(6)
Si6 C145 C150 C153 15(5)
O6 Si6 C154 C155 144(2)
C145 Si6 C154 C155 28(3)
C136 Si6 C154 C155 -102(3)
O6 Si6 C154 C159 -40(3)
C145 Si6 C154 C159 -156(3)
C136 Si6 C154 C159 75(3)
C159 C154 C155 C156 0.0
Si6 C154 C155 C156 176(3)
C159 C154 C155 C160 -177(6)
Si6 C154 C155 C160 0(6)
C154 C155 C156 C157 0.0
C160 C155 C156 C157 177(5)
C155 C156 C157 C158 0.0
C155 C156 C157 C161 -173(6)
C156 C157 C158 C159 0.0
C161 C157 C158 C159 171(8)
C157 C158 C159 C154 0.0
C157 C158 C159 C162 -174(5)
C155 C154 C159 C158 0.0
Si6 C154 C159 C158 -176(3)
C155 C154 C159 C162 173(5)
Si6 C154 C159 C162 -3(5)
